data_4314524
loop_
_publ_author_name
'Takashi Yoshimura'
'Chiaki Suo'
'Kiyoshi Tsuge'
'Shoji Ishizaka'
'Koichi Nozaki'
'Yoichi Sasaki'
'Noboru Kitamura'
'Atsushi Shinohara'

_publ_section_title
;
 Excited-State Properties of Octahedral Hexarhenium(III) Complexes with
 Redox-active N-heteroaromatic Ligands
;
_journal_name_full 'Inorganic Chemistry'
_journal_page_first 531
_journal_page_last 540
_journal_paper_doi 10.1021/ic9015788
_journal_volume 49
_journal_year 2010
_chemical_formula_moiety 'C22 H18 Cl4 N2 Re6 S8, 2(C16 H36 N) '
_chemical_formula_sum 'C54 H90 Cl4 N4 Re6 S8'
_chemical_formula_weight 2310.87
_space_group_IT_number 14
_symmetry_cell_setting monoclinic
_symmetry_Int_Tables_number 14
_symmetry_space_group_name_Hall '-P 2yn'
_symmetry_space_group_name_H-M 'P 1 21/n 1'
_cell_angle_alpha 90
_cell_angle_beta 98.54(1)
_cell_angle_gamma 90
_cell_formula_units_Z 2
_cell_length_a 13.087(4)
_cell_length_b 16.822(6)
_cell_length_c 15.229(5)
_cell_measurement_reflns_used 21709
_cell_measurement_temperature 170.2
_cell_measurement_theta_max 27.4
_cell_measurement_theta_min 3.1
_cell_volume 3315.5(19)
_computing_cell_refinement PROCESS-AUTO
_computing_data_collection PROCESS-AUTO
_computing_data_reduction 'teXsan Ver. 2.0'
_computing_publication_material 'teXsan Ver. 2.0'
_computing_structure_refinement SHELXL97
_computing_structure_solution SIR92
_diffrn_ambient_temperature 170.2
_diffrn_detector_area_resol_mean 10.00
_diffrn_measured_fraction_theta_full 1.0
_diffrn_measurement_device_type 'Rigaku RAXIS-RAPID Imaging Plate'
_diffrn_measurement_method \w
_diffrn_radiation_type 'Mo K\a'
_diffrn_radiation_wavelength 0.7107
_diffrn_reflns_av_R_equivalents 0.044
_diffrn_reflns_limit_h_max 16
_diffrn_reflns_limit_h_min -16
_diffrn_reflns_limit_k_max 21
_diffrn_reflns_limit_k_min -21
_diffrn_reflns_limit_l_max 19
_diffrn_reflns_limit_l_min -19
_diffrn_reflns_number 30319
_diffrn_reflns_theta_full 27.45
_diffrn_reflns_theta_max 27.43
_exptl_absorpt_coefficient_mu 11.365
_exptl_absorpt_correction_T_max 0.321
_exptl_absorpt_correction_T_min 0.130
_exptl_absorpt_correction_type integration
_exptl_absorpt_process_details '(Higashi, 1999)'
_exptl_crystal_colour orange
_exptl_crystal_density_diffrn 2.315
_exptl_crystal_density_method 'not measured'
_exptl_crystal_description block
_exptl_crystal_F_000 2176.00
_exptl_crystal_size_max 0.200
_exptl_crystal_size_mid 0.200
_exptl_crystal_size_min 0.100
_refine_diff_density_max 0.98
_refine_diff_density_min -1.01
_refine_ls_extinction_coef 0.0000
_refine_ls_extinction_expression Fc^*^=kFc[1+0.001xFc^2^\l^3^/sin(2\q)]^-1/4^
_refine_ls_extinction_method SHELXL
_refine_ls_goodness_of_fit_ref 1.083
_refine_ls_hydrogen_treatment noref
_refine_ls_number_parameters 343
_refine_ls_number_reflns 7517
_refine_ls_R_factor_gt 0.0238
_refine_ls_shift/su_max 0.0010
_refine_ls_structure_factor_coef Fsqd
_refine_ls_weighting_details 'w = 1/[\s^2^(Fo^2^) + (0.0000P)^2^+4.5054P] where P=(Fo^2^+2Fc^2^)/3'
_refine_ls_weighting_scheme calc
_refine_ls_wR_factor_ref 0.0456
_reflns_number_gt 6710
_reflns_number_total 7517
_reflns_threshold_expression >2.0sigma(I)
_cod_data_source_file ic9015788_si_002_1.cif
_cod_data_source_block (Bu4N)2[2a]
_cod_original_cell_volume 3315(2)
_cod_original_sg_symbol_H-M 'P 21/n '
_cod_original_formula_sum 'C54 H90 Cl4 N4 Re6 S8  '
_cod_database_code 4314524

loop_
_symmetry_equiv_pos_as_xyz
x,y,z
1/2-x,1/2+y,1/2-z
-x,-y,-z
1/2+x,1/2-y,1/2+z

loop_
_atom_site_label
_atom_site_type_symbol
_atom_site_fract_x
_atom_site_fract_y
_atom_site_fract_z
_atom_site_U_iso_or_equiv
_atom_site_adp_type
_atom_site_occupancy
_atom_site_symmetry_multiplicity
_atom_site_calc_flag
_atom_site_refinement_flags
_atom_site_disorder_assembly
_atom_site_disorder_group
Re(1) Re 0.63345(1) 0.00883(1) -0.02350(1) 0.01553(4) Uani 1.00 1 d . . .
Re(2) Re 0.47440(1) 0.10332(1) -0.03692(1) 0.01606(4) Uani 1.00 1 d . . .
Re(3) Re 0.54179(1) 0.03470(1) 0.11345(1) 0.01541(4) Uani 1.00 1 d . . .
Cl(1) Cl 0.80938(7) 0.02228(7) -0.05587(7) 0.0272(2) Uani 1.00 1 d . . .
Cl(2) Cl 0.44386(9) 0.23841(7) -0.09182(7) 0.0310(2) Uani 1.00 1 d . . .
S(1) S 0.56113(7) 0.07131(6) -0.16089(6) 0.0193(2) Uani 1.00 1 d . . .
S(2) S 0.39213(8) 0.11989(6) 0.09377(6) 0.0205(2) Uani 1.00 1 d . . .
S(3) S 0.68590(7) -0.05473(7) 0.11786(7) 0.0217(2) Uani 1.00 1 d . . .
S(4) S 0.63858(8) 0.13593(6) 0.05026(7) 0.0212(2) Uani 1.00 1 d . . .
N(1) N 0.5959(2) 0.0715(2) 0.2523(2) 0.0201(7) Uani 1.00 1 d . . .
N(2) N 1.0347(2) 0.1808(2) 0.1545(2) 0.0221(8) Uani 1.00 1 d . . .
C(1) C 0.5380(3) 0.0603(3) 0.3166(3) 0.0240(9) Uani 1.00 1 d . . .
C(2) C 0.6921(3) 0.0980(3) 0.2768(3) 0.0235(9) Uani 1.00 1 d . . .
C(3) C 0.5752(3) 0.0709(3) 0.4061(3) 0.0238(9) Uani 1.00 1 d . . .
C(4) C 0.7355(3) 0.1097(3) 0.3647(3) 0.0233(9) Uani 1.00 1 d . . .
C(5) C 0.6780(3) 0.0937(3) 0.4321(3) 0.0205(9) Uani 1.00 1 d . . .
C(6) C 0.7225(3) 0.1018(3) 0.5277(3) 0.0212(9) Uani 1.00 1 d . . .
C(7) C 0.6894(3) 0.0527(3) 0.5916(3) 0.027(1) Uani 1.00 1 d . . .
C(8) C 0.7988(3) 0.1580(3) 0.5548(3) 0.0240(9) Uani 1.00 1 d . . .
C(9) C 0.7314(3) 0.0595(3) 0.6807(3) 0.029(1) Uani 1.00 1 d . . .
C(10) C 0.8402(3) 0.1648(3) 0.6436(3) 0.029(1) Uani 1.00 1 d . . .
C(11) C 0.8059(3) 0.1159(3) 0.7064(3) 0.030(1) Uani 1.00 1 d . . .
C(12) C 1.1500(3) 0.1804(3) 0.1889(3) 0.0269(10) Uani 1.00 1 d . . .
C(13) C 0.9939(3) 0.2648(3) 0.1620(3) 0.0265(10) Uani 1.00 1 d . . .
C(14) C 1.0177(3) 0.1516(3) 0.0586(3) 0.0249(10) Uani 1.00 1 d . . .
C(15) C 0.9758(3) 0.1254(3) 0.2080(3) 0.0247(9) Uani 1.00 1 d . . .
C(16) C 1.1779(3) 0.1969(3) 0.2879(3) 0.039(1) Uani 1.00 1 d . . .
C(17) C 0.8771(3) 0.2750(3) 0.1450(3) 0.033(1) Uani 1.00 1 d . . .
C(18) C 1.0772(3) 0.1960(3) -0.0048(3) 0.029(1) Uani 1.00 1 d . . .
C(19) C 1.0174(4) 0.0417(3) 0.2196(3) 0.033(1) Uani 1.00 1 d . . .
C(20) C 1.2933(4) 0.1818(3) 0.3164(3) 0.038(1) Uani 1.00 1 d . . .
C(21) C 0.8485(4) 0.3620(3) 0.1386(3) 0.037(1) Uani 1.00 1 d . . .
C(22) C 1.0524(4) 0.1607(3) -0.0982(3) 0.034(1) Uani 1.00 1 d . . .
C(23) C 0.9637(4) -0.0036(3) 0.2873(3) 0.032(1) Uani 1.00 1 d . . .
C(24) C 1.3246(4) 0.2007(5) 0.4116(4) 0.067(2) Uani 1.00 1 d . . .
C(25) C 0.7333(4) 0.3763(4) 0.1249(4) 0.053(2) Uani 1.00 1 d . . .
C(26) C 1.0964(4) 0.2095(3) -0.1672(3) 0.043(1) Uani 1.00 1 d . . .
C(27) C 0.9997(4) 0.0194(3) 0.3822(3) 0.040(1) Uani 1.00 1 d . . .
H(1) H 0.4672 0.0439 0.2988 0.0303 Uiso 1.00 1 calc . . .
H(2) H 0.7323 0.1098 0.2302 0.0268 Uiso 1.00 1 calc . . .
H(3) H 0.5298 0.0627 0.4496 0.0290 Uiso 1.00 1 calc . . .
H(4) H 0.8058 0.1271 0.3801 0.0290 Uiso 1.00 1 calc . . .
H(5) H 0.6372 0.0125 0.5738 0.0327 Uiso 1.00 1 calc . . .
H(6) H 0.8239 0.1902 0.5117 0.0289 Uiso 1.00 1 calc . . .
H(7) H 0.7093 0.0231 0.7234 0.0342 Uiso 1.00 1 calc . . .
H(8) H 0.8930 0.2042 0.6609 0.0387 Uiso 1.00 1 calc . . .
H(9) H 0.8315 0.1218 0.7677 0.0360 Uiso 1.00 1 calc . . .
H(10) H 1.1773 0.1306 0.1777 0.0365 Uiso 1.00 1 calc . . .
H(11) H 1.1810 0.2209 0.1576 0.0365 Uiso 1.00 1 calc . . .
H(12) H 1.0184 0.2841 0.2195 0.0323 Uiso 1.00 1 calc . . .
H(13) H 1.0212 0.2966 0.1190 0.0323 Uiso 1.00 1 calc . . .
H(14) H 1.0373 0.0965 0.0592 0.0308 Uiso 1.00 1 calc . . .
H(15) H 0.9459 0.1554 0.0370 0.0308 Uiso 1.00 1 calc . . .
H(16) H 0.9782 0.1478 0.2661 0.0334 Uiso 1.00 1 calc . . .
H(17) H 0.9063 0.1230 0.1802 0.0334 Uiso 1.00 1 calc . . .
H(18) H 1.1635 0.2522 0.2994 0.0439 Uiso 1.00 1 calc . . .
H(19) H 1.1391 0.1647 0.3207 0.0439 Uiso 1.00 1 calc . . .
H(20) H 0.8495 0.2494 0.0920 0.0398 Uiso 1.00 1 calc . . .
H(21) H 0.8489 0.2521 0.1938 0.0398 Uiso 1.00 1 calc . . .
H(22) H 1.0586 0.2506 -0.0060 0.0364 Uiso 1.00 1 calc . . .
H(23) H 1.1500 0.1917 0.0163 0.0364 Uiso 1.00 1 calc . . .
H(24) H 1.0040 0.0144 0.1637 0.0406 Uiso 1.00 1 calc . . .
H(25) H 1.0893 0.0424 0.2391 0.0406 Uiso 1.00 1 calc . . .
H(26) H 1.3058 0.1277 0.3076 0.0518 Uiso 1.00 1 calc . . .
H(27) H 1.3308 0.2135 0.2803 0.0518 Uiso 1.00 1 calc . . .
H(28) H 0.8789 0.3862 0.1930 0.0450 Uiso 1.00 1 calc . . .
H(29) H 0.8778 0.3832 0.0911 0.0450 Uiso 1.00 1 calc . . .
H(30) H 1.0826 0.1085 -0.0974 0.0448 Uiso 1.00 1 calc . . .
H(31) H 0.9807 0.1568 -0.1138 0.0448 Uiso 1.00 1 calc . . .
H(32) H 0.8918 0.0065 0.2741 0.0378 Uiso 1.00 1 calc . . .
H(33) H 0.9762 -0.0589 0.2806 0.0378 Uiso 1.00 1 calc . . .
H(34) H 1.2858 0.1732 0.4492 0.0787 Uiso 1.00 1 calc . . .
H(35) H 1.3960 0.1936 0.4300 0.0787 Uiso 1.00 1 calc . . .
H(36) H 1.3114 0.2589 0.4218 0.0787 Uiso 1.00 1 calc . . .
H(37) H 0.7216 0.4338 0.1215 0.0604 Uiso 1.00 1 calc . . .
H(38) H 0.7016 0.3539 0.0712 0.0604 Uiso 1.00 1 calc . . .
H(39) H 0.7028 0.3570 0.1731 0.0604 Uiso 1.00 1 calc . . .
H(40) H 1.1702 0.2141 -0.1518 0.0535 Uiso 1.00 1 calc . . .
H(41) H 1.0807 0.1865 -0.2237 0.0535 Uiso 1.00 1 calc . . .
H(42) H 1.0681 0.2623 -0.1683 0.0535 Uiso 1.00 1 calc . . .
H(43) H 0.9636 -0.0110 0.4216 0.0495 Uiso 1.00 1 calc . . .
H(44) H 1.0723 0.0088 0.3985 0.0495 Uiso 1.00 1 calc . . .
H(45) H 0.9880 0.0743 0.3920 0.0495 Uiso 1.00 1 calc . . .

loop_
_atom_site_aniso_label
_atom_site_aniso_U_11
_atom_site_aniso_U_22
_atom_site_aniso_U_33
_atom_site_aniso_U_12
_atom_site_aniso_U_13
_atom_site_aniso_U_23
Re(1) 0.01521(8) 0.01778(9) 0.01415(8) 0.00075(6) 0.00394(6) -0.00040(6)
Re(2) 0.01877(8) 0.01539(9) 0.01465(8) 0.00199(6) 0.00456(6) 0.00054(6)
Re(3) 0.01656(8) 0.01758(9) 0.01239(8) 0.00017(6) 0.00317(6) -0.00094(6)
Cl(1) 0.0179(5) 0.0340(7) 0.0314(6) -0.0013(4) 0.0092(4) -0.0013(5)
Cl(2) 0.0436(7) 0.0197(6) 0.0325(6) 0.0079(5) 0.0146(5) 0.0070(5)
S(1) 0.0209(5) 0.0217(6) 0.0164(5) -0.0002(4) 0.0061(4) 0.0015(4)
S(2) 0.0231(5) 0.0202(6) 0.0195(5) 0.0033(4) 0.0071(4) -0.0024(4)
S(3) 0.0185(5) 0.0281(6) 0.0185(5) 0.0042(4) 0.0023(4) 0.0014(4)
S(4) 0.0237(5) 0.0209(6) 0.0196(5) -0.0046(4) 0.0050(4) -0.0022(4)
N(1) 0.020(2) 0.023(2) 0.018(2) -0.001(2) 0.004(1) -0.005(1)
N(2) 0.020(2) 0.024(2) 0.022(2) -0.001(2) 0.002(1) -0.006(1)
C(1) 0.022(2) 0.028(3) 0.023(2) -0.002(2) 0.006(2) -0.003(2)
C(2) 0.022(2) 0.033(3) 0.017(2) -0.005(2) 0.007(2) -0.004(2)
C(3) 0.026(2) 0.030(3) 0.016(2) -0.006(2) 0.007(2) -0.003(2)
C(4) 0.017(2) 0.031(3) 0.022(2) -0.004(2) 0.002(2) -0.003(2)
C(5) 0.024(2) 0.020(2) 0.018(2) 0.000(2) 0.004(2) -0.002(2)
C(6) 0.021(2) 0.022(2) 0.021(2) 0.000(2) 0.004(2) -0.004(2)
C(7) 0.027(2) 0.029(3) 0.025(2) -0.003(2) 0.004(2) -0.001(2)
C(8) 0.025(2) 0.025(3) 0.021(2) 0.001(2) 0.001(2) 0.002(2)
C(9) 0.034(3) 0.037(3) 0.017(2) 0.001(2) 0.009(2) 0.006(2)
C(10) 0.030(2) 0.029(3) 0.028(2) -0.005(2) -0.002(2) -0.006(2)
C(11) 0.037(3) 0.034(3) 0.017(2) 0.008(2) -0.001(2) -0.001(2)
C(12) 0.020(2) 0.031(3) 0.029(2) -0.005(2) 0.002(2) -0.002(2)
C(13) 0.030(2) 0.022(2) 0.027(2) 0.001(2) 0.004(2) -0.004(2)
C(14) 0.023(2) 0.023(3) 0.028(2) -0.003(2) 0.001(2) -0.010(2)
C(15) 0.025(2) 0.023(3) 0.027(2) -0.001(2) 0.007(2) -0.001(2)
C(16) 0.028(2) 0.060(4) 0.028(3) -0.002(2) 0.000(2) -0.006(2)
C(17) 0.036(3) 0.029(3) 0.036(3) 0.005(2) 0.008(2) -0.002(2)
C(18) 0.028(2) 0.033(3) 0.027(2) -0.002(2) 0.003(2) -0.001(2)
C(19) 0.039(3) 0.026(3) 0.038(3) 0.001(2) 0.015(2) 0.004(2)
C(20) 0.038(3) 0.044(3) 0.030(3) -0.003(2) -0.001(2) 0.007(2)
C(21) 0.046(3) 0.033(3) 0.033(3) 0.008(2) 0.005(2) -0.010(2)
C(22) 0.043(3) 0.033(3) 0.026(3) -0.006(2) 0.005(2) -0.006(2)
C(23) 0.034(3) 0.026(3) 0.037(3) 0.002(2) 0.011(2) 0.005(2)
C(24) 0.041(3) 0.117(6) 0.039(3) -0.019(4) -0.002(3) -0.006(4)
C(25) 0.054(4) 0.045(4) 0.064(4) 0.019(3) 0.018(3) 0.005(3)
C(26) 0.060(3) 0.042(3) 0.027(3) -0.011(3) 0.012(2) -0.004(2)
C(27) 0.042(3) 0.045(3) 0.035(3) 0.004(3) 0.009(2) 0.003(2)

loop_
_atom_type_symbol
_atom_type_description
_atom_type_scat_dispersion_real
_atom_type_scat_dispersion_imag
_atom_type_scat_source
C C 0.003 0.002
;International Tables for Crystallography
(1992, Vol. C, Tables 4.2.6.8 and 6.1.1.4)
;
H H 0.000 0.000
;International Tables for Crystallography
(1992, Vol. C, Table 6.1.1.4)
;
N N 0.006 0.003
;International Tables for Crystallography
(1992, Vol. C, Tables 4.2.6.8 and 6.1.1.4)
;
Cl Cl 0.148 0.159
;International Tables for Crystallography
(1992, Vol. C, Tables 4.2.6.8 and 6.1.1.4)
;
Re Re -1.018 7.231
;International Tables for Crystallography
(1992, Vol. C, Tables 4.2.6.8 and 6.1.1.4)
;
S S 0.125 0.123
;International Tables for Crystallography
(1992, Vol. C, Tables 4.2.6.8 and 6.1.1.4)
;

loop_
_geom_angle_atom_site_label_1
_geom_angle_atom_site_label_2
_geom_angle_atom_site_label_3
_geom_angle
_geom_angle_site_symmetry_1
_geom_angle_site_symmetry_2
_geom_angle_site_symmetry_3
_geom_angle_publ_flag
Re(2) Re(1) Re(2) 90.06(2) . . 3_655 yes
Re(2) Re(1) Re(3) 60.029(9) . . . yes
Re(2) Re(1) Re(3) 59.82(1) . . 3_655 yes
Re(2) Re(1) Cl(1) 134.14(3) . . . yes
Re(2) Re(1) S(1) 57.20(2) . . . yes
Re(2) Re(1) S(2) 117.12(3) . . 3_655 yes
Re(2) Re(1) S(3) 117.34(3) . . . yes
Re(2) Re(1) S(4) 57.43(3) . . . yes
Re(2) Re(1) Re(3) 59.841(8) 3_655 . . yes
Re(2) Re(1) Re(3) 59.964(10) 3_655 . 3_655 yes
Re(2) Re(1) Cl(1) 135.80(3) 3_655 . . yes
Re(2) Re(1) S(1) 117.37(3) 3_655 . . yes
Re(2) Re(1) S(2) 57.37(3) 3_655 . 3_655 yes
Re(2) Re(1) S(3) 57.35(3) 3_655 . . yes
Re(2) Re(1) S(4) 117.17(3) 3_655 . . yes
Re(3) Re(1) Re(3) 89.64(1) . . 3_655 yes
Re(3) Re(1) Cl(1) 135.36(3) . . . yes
Re(3) Re(1) S(1) 117.19(3) . . . yes
Re(3) Re(1) S(2) 117.16(3) . . 3_655 yes
Re(3) Re(1) S(3) 57.34(3) . . . yes
Re(3) Re(1) S(4) 57.36(3) . . . yes
Re(3) Re(1) Cl(1) 134.99(3) 3_655 . . yes
Re(3) Re(1) S(1) 57.44(2) 3_655 . . yes
Re(3) Re(1) S(2) 57.33(2) 3_655 . 3_655 yes
Re(3) Re(1) S(3) 117.27(2) 3_655 . . yes
Re(3) Re(1) S(4) 117.20(3) 3_655 . . yes
Cl(1) Re(1) S(1) 92.58(4) . . . yes
Cl(1) Re(1) S(2) 93.82(4) . . 3_655 yes
Cl(1) Re(1) S(3) 93.99(3) . . . yes
Cl(1) Re(1) S(4) 92.88(4) . . . yes
S(1) Re(1) S(2) 89.75(3) . . 3_655 yes
S(1) Re(1) S(3) 173.43(3) . . . yes
S(1) Re(1) S(4) 89.88(3) . . . yes
S(2) Re(1) S(3) 90.02(4) 3_655 . . yes
S(2) Re(1) S(4) 173.31(4) 3_655 . . yes
S(3) Re(1) S(4) 89.58(4) . . . yes
Re(1) Re(2) Re(1) 89.94(2) . . 3_655 yes
Re(1) Re(2) Re(3) 59.790(6) . . . yes
Re(1) Re(2) Re(3) 59.958(9) . . 3_655 yes
Re(1) Re(2) Cl(2) 133.30(3) . . . yes
Re(1) Re(2) S(1) 57.28(2) . . . yes
Re(1) Re(2) S(2) 117.06(2) . . . yes
Re(1) Re(2) S(3) 117.25(3) . . 3_655 yes
Re(1) Re(2) S(4) 57.30(3) . . . yes
Re(1) Re(2) Re(3) 59.85(1) 3_655 . . yes
Re(1) Re(2) Re(3) 59.849(6) 3_655 . 3_655 yes
Re(1) Re(2) Cl(2) 136.69(3) 3_655 . . yes
Re(1) Re(2) S(1) 117.33(3) 3_655 . . yes
Re(1) Re(2) S(2) 57.40(2) 3_655 . . yes
Re(1) Re(2) S(3) 57.27(3) 3_655 . 3_655 yes
Re(1) Re(2) S(4) 117.06(3) 3_655 . . yes
Re(3) Re(2) Re(3) 89.582(7) . . 3_655 yes
Re(3) Re(2) Cl(2) 137.25(3) . . . yes
Re(3) Re(2) S(1) 117.03(2) . . . yes
Re(3) Re(2) S(2) 57.30(2) . . . yes
Re(3) Re(2) S(3) 117.08(3) . . 3_655 yes
Re(3) Re(2) S(4) 57.23(3) . . . yes
Re(3) Re(2) Cl(2) 133.12(3) 3_655 . . yes
Re(3) Re(2) S(1) 57.52(2) 3_655 . . yes
Re(3) Re(2) S(2) 117.20(3) 3_655 . . yes
Re(3) Re(2) S(3) 57.32(3) 3_655 . 3_655 yes
Re(3) Re(2) S(4) 117.21(3) 3_655 . . yes
Cl(2) Re(2) S(1) 90.69(4) . . . yes
Cl(2) Re(2) S(2) 96.01(4) . . . yes
Cl(2) Re(2) S(3) 93.15(4) . . 3_655 yes
Cl(2) Re(2) S(4) 93.67(4) . . . yes
S(1) Re(2) S(2) 173.30(3) . . . yes
S(1) Re(2) S(3) 89.95(4) . . 3_655 yes
S(1) Re(2) S(4) 89.84(4) . . . yes
S(2) Re(2) S(3) 89.99(4) . . 3_655 yes
S(2) Re(2) S(4) 89.42(4) . . . yes
S(3) Re(2) S(4) 173.18(4) 3_655 . . yes
Re(1) Re(3) Re(1) 90.36(1) . . 3_655 yes
Re(1) Re(3) Re(2) 60.18(1) . . . yes
Re(1) Re(3) Re(2) 60.310(7) . . 3_655 yes
Re(1) Re(3) S(1) 117.58(3) . . 3_655 yes
Re(1) Re(3) S(2) 117.68(2) . . . yes
Re(1) Re(3) S(3) 57.52(3) . . . yes
Re(1) Re(3) S(4) 57.53(3) . . . yes
Re(1) Re(3) N(1) 133.95(9) . . . yes
Re(1) Re(3) Re(2) 60.183(6) 3_655 . . yes
Re(1) Re(3) Re(2) 60.221(7) 3_655 . 3_655 yes
Re(1) Re(3) S(1) 57.32(2) 3_655 . 3_655 yes
Re(1) Re(3) S(2) 57.59(3) 3_655 . . yes
Re(1) Re(3) S(3) 117.76(3) 3_655 . . yes
Re(1) Re(3) S(4) 117.70(3) 3_655 . . yes
Re(1) Re(3) N(1) 135.59(9) 3_655 . . yes
Re(2) Re(3) Re(2) 90.418(7) . . 3_655 yes
Re(2) Re(3) S(1) 117.47(2) . . 3_655 yes
Re(2) Re(3) S(2) 57.52(2) . . . yes
Re(2) Re(3) S(3) 117.67(3) . . . yes
Re(2) Re(3) S(4) 57.54(3) . . . yes
Re(2) Re(3) N(1) 137.32(9) . . . yes
Re(2) Re(3) S(1) 57.31(2) 3_655 . 3_655 yes
Re(2) Re(3) S(2) 117.78(2) 3_655 . . yes
Re(2) Re(3) S(3) 57.58(3) 3_655 . . yes
Re(2) Re(3) S(4) 117.82(3) 3_655 . . yes
Re(2) Re(3) N(1) 132.25(9) 3_655 . . yes
S(1) Re(3) S(2) 89.84(4) 3_655 . . yes
S(1) Re(3) S(3) 89.98(4) 3_655 . . yes
S(1) Re(3) S(4) 173.94(3) 3_655 . . yes
S(1) Re(3) N(1) 91.97(9) 3_655 . . yes
S(2) Re(3) S(3) 174.20(3) . . . yes
S(2) Re(3) S(4) 89.76(4) . . . yes
S(2) Re(3) N(1) 95.23(9) . . . yes
S(3) Re(3) S(4) 89.81(4) . . . yes
S(3) Re(3) N(1) 90.57(9) . . . yes
S(4) Re(3) N(1) 94.09(9) . . . yes
Re(1) S(1) Re(2) 65.52(3) . . . yes
Re(1) S(1) Re(3) 65.24(3) . . 3_655 yes
Re(2) S(1) Re(3) 65.17(3) . . 3_655 yes
Re(1) S(2) Re(2) 65.24(3) 3_655 . . yes
Re(1) S(2) Re(3) 65.08(3) 3_655 . . yes
Re(2) S(2) Re(3) 65.18(3) . . . yes
Re(1) S(3) Re(2) 65.38(2) . . 3_655 yes
Re(1) S(3) Re(3) 65.14(3) . . . yes
Re(2) S(3) Re(3) 65.10(3) 3_655 . . yes
Re(1) S(4) Re(2) 65.27(3) . . . yes
Re(1) S(4) Re(3) 65.11(3) . . . yes
Re(2) S(4) Re(3) 65.23(3) . . . yes
Re(3) N(1) C(1) 121.6(3) . . . yes
Re(3) N(1) C(2) 120.9(3) . . . yes
C(1) N(1) C(2) 117.1(3) . . . yes
C(12) N(2) C(13) 108.6(3) . . . yes
C(12) N(2) C(14) 108.9(3) . . . yes
C(12) N(2) C(15) 111.7(3) . . . yes
C(13) N(2) C(14) 111.6(3) . . . yes
C(13) N(2) C(15) 108.5(3) . . . yes
C(14) N(2) C(15) 107.5(3) . . . yes
N(1) C(1) C(3) 123.1(4) . . . yes
N(1) C(1) H(1) 117.4 . . . no
C(3) C(1) H(1) 119.5 . . . no
N(1) C(2) C(4) 123.4(4) . . . yes
N(1) C(2) H(2) 117.3 . . . no
C(4) C(2) H(2) 119.4 . . . no
C(1) C(3) C(5) 119.7(4) . . . yes
C(1) C(3) H(3) 119.6 . . . no
C(5) C(3) H(3) 120.7 . . . no
C(2) C(4) C(5) 119.8(4) . . . yes
C(2) C(4) H(4) 121.2 . . . no
C(5) C(4) H(4) 118.9 . . . no
C(3) C(5) C(4) 116.7(3) . . . yes
C(3) C(5) C(6) 121.4(4) . . . yes
C(4) C(5) C(6) 121.9(3) . . . yes
C(5) C(6) C(7) 120.6(4) . . . yes
C(5) C(6) C(8) 120.7(4) . . . yes
C(7) C(6) C(8) 118.7(4) . . . yes
C(6) C(7) C(9) 120.8(4) . . . yes
C(6) C(7) H(5) 119.9 . . . no
C(9) C(7) H(5) 119.3 . . . no
C(6) C(8) C(10) 120.3(4) . . . yes
C(6) C(8) H(6) 119.4 . . . no
C(10) C(8) H(6) 120.2 . . . no
C(7) C(9) C(11) 119.7(4) . . . yes
C(7) C(9) H(7) 119.2 . . . no
C(11) C(9) H(7) 121.0 . . . no
C(8) C(10) C(11) 120.3(4) . . . yes
C(8) C(10) H(8) 118.9 . . . no
C(11) C(10) H(8) 120.8 . . . no
C(9) C(11) C(10) 120.1(4) . . . yes
C(9) C(11) H(9) 118.9 . . . no
C(10) C(11) H(9) 120.9 . . . no
N(2) C(12) C(16) 114.8(4) . . . yes
N(2) C(12) H(10) 109.1 . . . no
N(2) C(12) H(11) 107.4 . . . no
C(16) C(12) H(10) 107.5 . . . no
C(16) C(12) H(11) 107.8 . . . no
H(10) C(12) H(11) 110.2 . . . no
N(2) C(13) C(17) 116.5(4) . . . yes
N(2) C(13) H(12) 108.3 . . . no
N(2) C(13) H(13) 107.3 . . . no
C(17) C(13) H(12) 108.3 . . . no
C(17) C(13) H(13) 106.8 . . . no
H(12) C(13) H(13) 109.5 . . . no
N(2) C(14) C(18) 115.7(3) . . . yes
N(2) C(14) H(14) 107.5 . . . no
N(2) C(14) H(15) 107.8 . . . no
C(18) C(14) H(14) 108.5 . . . no
C(18) C(14) H(15) 108.7 . . . no
H(14) C(14) H(15) 108.5 . . . no
N(2) C(15) C(19) 115.5(4) . . . yes
N(2) C(15) H(16) 107.6 . . . no
N(2) C(15) H(17) 108.4 . . . no
C(19) C(15) H(16) 107.3 . . . no
C(19) C(15) H(17) 108.7 . . . no
H(16) C(15) H(17) 109.1 . . . no
C(12) C(16) C(20) 109.4(4) . . . yes
C(12) C(16) H(18) 109.2 . . . no
C(12) C(16) H(19) 110.7 . . . no
C(20) C(16) H(18) 108.5 . . . no
C(20) C(16) H(19) 110.2 . . . no
H(18) C(16) H(19) 108.8 . . . no
C(13) C(17) C(21) 110.7(4) . . . yes
C(13) C(17) H(20) 110.1 . . . no
C(13) C(17) H(21) 108.4 . . . no
C(21) C(17) H(20) 109.2 . . . no
C(21) C(17) H(21) 108.7 . . . no
H(20) C(17) H(21) 109.8 . . . no
C(14) C(18) C(22) 109.9(4) . . . yes
C(14) C(18) H(22) 109.4 . . . no
C(14) C(18) H(23) 109.1 . . . no
C(22) C(18) H(22) 109.8 . . . no
C(22) C(18) H(23) 110.1 . . . no
H(22) C(18) H(23) 108.5 . . . no
C(15) C(19) C(23) 110.4(4) . . . yes
C(15) C(19) H(24) 109.1 . . . no
C(15) C(19) H(25) 110.5 . . . no
C(23) C(19) H(24) 108.5 . . . no
C(23) C(19) H(25) 109.3 . . . no
H(24) C(19) H(25) 109.1 . . . no
C(16) C(20) C(24) 111.1(4) . . . yes
C(16) C(20) H(26) 107.8 . . . no
C(16) C(20) H(27) 108.3 . . . no
C(24) C(20) H(26) 108.6 . . . no
C(24) C(20) H(27) 110.7 . . . no
H(26) C(20) H(27) 110.3 . . . no
C(17) C(21) C(25) 113.3(4) . . . yes
C(17) C(21) H(28) 106.8 . . . no
C(17) C(21) H(29) 107.0 . . . no
C(25) C(21) H(28) 109.3 . . . no
C(25) C(21) H(29) 110.3 . . . no
H(28) C(21) H(29) 110.0 . . . no
C(18) C(22) C(26) 112.6(4) . . . yes
C(18) C(22) H(30) 108.1 . . . no
C(18) C(22) H(31) 109.3 . . . no
C(26) C(22) H(30) 107.7 . . . no
C(26) C(22) H(31) 109.5 . . . no
H(30) C(22) H(31) 109.6 . . . no
C(19) C(23) C(27) 114.1(4) . . . yes
C(19) C(23) H(32) 107.9 . . . no
C(19) C(23) H(33) 108.0 . . . no
C(27) C(23) H(32) 108.6 . . . no
C(27) C(23) H(33) 108.8 . . . no
H(32) C(23) H(33) 109.5 . . . no
C(20) C(24) H(34) 113.2 . . . no
C(20) C(24) H(35) 112.4 . . . no
C(20) C(24) H(36) 109.3 . . . no
H(34) C(24) H(35) 110.9 . . . no
H(34) C(24) H(36) 105.3 . . . no
H(35) C(24) H(36) 105.1 . . . no
C(21) C(25) H(37) 108.1 . . . no
C(21) C(25) H(38) 111.0 . . . no
C(21) C(25) H(39) 111.5 . . . no
H(37) C(25) H(38) 107.7 . . . no
H(37) C(25) H(39) 107.5 . . . no
H(38) C(25) H(39) 110.9 . . . no
C(22) C(26) H(40) 110.3 . . . no
C(22) C(26) H(41) 111.1 . . . no
C(22) C(26) H(42) 109.1 . . . no
H(40) C(26) H(41) 109.5 . . . no
H(40) C(26) H(42) 107.4 . . . no
H(41) C(26) H(42) 109.4 . . . no
C(23) C(27) H(43) 110.5 . . . no
C(23) C(27) H(44) 110.9 . . . no
C(23) C(27) H(45) 111.5 . . . no
H(43) C(27) H(44) 107.3 . . . no
H(43) C(27) H(45) 108.1 . . . no
H(44) C(27) H(45) 108.4 . . . no

loop_
_geom_bond_atom_site_label_1
_geom_bond_atom_site_label_2
_geom_bond_distance
_geom_bond_site_symmetry_1
_geom_bond_site_symmetry_2
_geom_bond_publ_flag
Re(1) Re(2) 2.6028(5) . . yes
Re(1) Re(2) 2.605(1) . 3_655 yes
Re(1) Re(3) 2.593(1) . . yes
Re(1) Re(3) 2.5959(5) . 3_655 yes
Re(1) Cl(1) 2.436(1) . . yes
Re(1) S(1) 2.4061(9) . . yes
Re(1) S(2) 2.416(1) . 3_655 yes
Re(1) S(3) 2.410(1) . . yes
Re(1) S(4) 2.411(1) . . yes
Re(2) Re(3) 2.599(1) . . yes
Re(2) Re(3) 2.592(1) . 3_655 yes
Re(2) Cl(2) 2.434(1) . . yes
Re(2) S(1) 2.404(1) . . yes
Re(2) S(2) 2.415(1) . . yes
Re(2) S(3) 2.412(1) . 3_655 yes
Re(2) S(4) 2.415(1) . . yes
Re(3) S(1) 2.409(1) . 3_655 yes
Re(3) S(2) 2.409(1) . . yes
Re(3) S(3) 2.406(1) . . yes
Re(3) S(4) 2.407(1) . . yes
Re(3) N(1) 2.216(3) . . yes
N(1) C(1) 1.337(6) . . yes
N(1) C(2) 1.336(5) . . yes
N(2) C(12) 1.521(5) . . yes
N(2) C(13) 1.521(6) . . yes
N(2) C(14) 1.526(5) . . yes
N(2) C(15) 1.521(6) . . yes
C(1) C(3) 1.389(6) . . yes
C(1) H(1) 0.966 . . no
C(2) C(4) 1.387(5) . . yes
C(2) H(2) 0.964 . . no
C(3) C(5) 1.398(6) . . yes
C(3) H(3) 0.963 . . no
C(4) C(5) 1.387(6) . . yes
C(4) H(4) 0.961 . . no
C(5) C(6) 1.492(5) . . yes
C(6) C(7) 1.395(6) . . yes
C(6) C(8) 1.392(6) . . yes
C(7) C(9) 1.391(6) . . yes
C(7) H(5) 0.970 . . no
C(8) C(10) 1.386(6) . . yes
C(8) H(6) 0.946 . . no
C(9) C(11) 1.375(6) . . yes
C(9) H(7) 0.969 . . no
C(10) C(11) 1.386(7) . . yes
C(10) H(8) 0.965 . . no
C(11) H(9) 0.948 . . no
C(12) C(16) 1.523(6) . . yes
C(12) H(10) 0.936 . . no
C(12) H(11) 0.955 . . no
C(13) C(17) 1.522(6) . . yes
C(13) H(12) 0.943 . . no
C(13) H(13) 0.956 . . no
C(14) C(18) 1.523(6) . . yes
C(14) H(14) 0.961 . . no
C(14) H(15) 0.951 . . no
C(15) C(19) 1.511(7) . . yes
C(15) H(16) 0.958 . . no
C(15) H(17) 0.946 . . no
C(16) C(20) 1.529(6) . . yes
C(16) H(18) 0.972 . . no
C(16) H(19) 0.936 . . no
C(17) C(21) 1.510(7) . . yes
C(17) H(20) 0.938 . . no
C(17) H(21) 0.958 . . no
C(18) C(22) 1.531(6) . . yes
C(18) H(22) 0.950 . . no
C(18) H(23) 0.962 . . no
C(19) C(23) 1.535(7) . . yes
C(19) H(24) 0.960 . . no
C(19) H(25) 0.944 . . no
C(20) C(24) 1.482(7) . . yes
C(20) H(26) 0.938 . . no
C(20) H(27) 0.952 . . no
C(21) C(25) 1.510(8) . . yes
C(21) H(28) 0.955 . . no
C(21) H(29) 0.938 . . no
C(22) C(26) 1.513(7) . . yes
C(22) H(30) 0.963 . . no
C(22) H(31) 0.935 . . no
C(23) C(27) 1.502(7) . . yes
C(23) H(32) 0.948 . . no
C(23) H(33) 0.952 . . no
C(24) H(34) 0.941 . . no
C(24) H(35) 0.943 . . no
C(24) H(36) 1.011 . . no
C(25) H(37) 0.980 . . no
C(25) H(38) 0.940 . . no
C(25) H(39) 0.944 . . no
C(26) H(40) 0.962 . . no
C(26) H(41) 0.938 . . no
C(26) H(42) 0.963 . . no
C(27) H(43) 0.965 . . no
C(27) H(44) 0.962 . . no
C(27) H(45) 0.951 . . no
